data_4505264
loop_
_publ_author_name
'Nesterov, Volodymyr V.'
'Antipin, Mikhail Yu.'
'Nesterov, Vladimir N.'
'Penn, Benjamin G.'
'Frazier, Donald O.'
'Timofeeva, Tatiana V.'

_publ_section_title
;
 Thermally Stable Imines as New Potential Nonlinear Optical Materials
;
_journal_issue 3
_journal_name_full 'Crystal Growth &amp; Design'
_journal_page_first 521
_journal_paper_doi 10.1021/cg034068c
_journal_volume 4
_journal_year 2004
_chemical_formula_moiety 'C17 H19 N5'
_chemical_formula_sum 'C17 H19 N5'
_chemical_formula_weight 293.37
_chemical_name_systematic
; 
 ? 
;
_space_group_IT_number 29
_symmetry_cell_setting orthorhombic
_symmetry_space_group_name_Hall 'P 2c -2ac'
_symmetry_space_group_name_H-M 'P c a 21'
_atom_sites_solution_hydrogens geom
_atom_sites_solution_primary direct
_atom_sites_solution_secondary difmap
_audit_creation_method SHELXL-97
_cell_angle_alpha 90.00
_cell_angle_beta 90.00
_cell_angle_gamma 90.00
_cell_formula_units_Z 8
_cell_length_a 31.973(12)
_cell_length_b 12.074(4)
_cell_length_c 8.297(3)
_cell_measurement_reflns_used 320
_cell_measurement_temperature 153(2)
_cell_measurement_theta_max 24
_cell_measurement_theta_min 4
_cell_volume 3203(2)
_computing_cell_refinement 'Bruker SMART'
_computing_data_collection 'Bruker SMART (Bruker, 1998)'
_computing_data_reduction 'Bruker SAINT (Bruker, 1998)'
_computing_molecular_graphics 'Bruker SHELXTL'
_computing_publication_material 'Bruker SHELXTL'
_computing_structure_refinement 'SHELXL-97 (Sheldrick, 1997)'
_computing_structure_solution 'SHELXS-97 (Sheldrick, 1990)'
_diffrn_ambient_temperature 153(2)
_diffrn_measured_fraction_theta_full 0.980
_diffrn_measured_fraction_theta_max 0.980
_diffrn_measurement_device_type 'Bruker SMART CCD area detector'
_diffrn_measurement_method '\f and \w'
_diffrn_radiation_monochromator graphite
_diffrn_radiation_source 'fine-focus sealed tube'
_diffrn_radiation_type MoK\a
_diffrn_radiation_wavelength 0.71073
_diffrn_reflns_av_R_equivalents 0.0613
_diffrn_reflns_av_sigmaI/netI 0.0815
_diffrn_reflns_limit_h_max 44
_diffrn_reflns_limit_h_min -44
_diffrn_reflns_limit_k_max 15
_diffrn_reflns_limit_k_min -16
_diffrn_reflns_limit_l_max 11
_diffrn_reflns_limit_l_min -10
_diffrn_reflns_number 21648
_diffrn_reflns_theta_full 30.07
_diffrn_reflns_theta_max 30.07
_diffrn_reflns_theta_min 1.69
_diffrn_standards_decay_% none
_exptl_absorpt_coefficient_mu 0.076
_exptl_absorpt_correction_type none
_exptl_crystal_colour orange
_exptl_crystal_density_diffrn 1.217
_exptl_crystal_density_method 'not measured'
_exptl_crystal_description prism
_exptl_crystal_F_000 1248
_exptl_crystal_size_max 0.50
_exptl_crystal_size_mid 0.30
_exptl_crystal_size_min 0.20
_refine_diff_density_max 0.333
_refine_diff_density_min -0.205
_refine_diff_density_rms 0.057
_refine_ls_abs_structure_details 'Flack H D (1983), Acta Cryst. A39, 876-881'
_refine_ls_abs_structure_Flack 1.4(18)
_refine_ls_extinction_method none
_refine_ls_goodness_of_fit_ref 0.880
_refine_ls_hydrogen_treatment constr
_refine_ls_matrix_type full
_refine_ls_number_parameters 549
_refine_ls_number_reflns 8725
_refine_ls_number_restraints 1
_refine_ls_restrained_S_all 0.880
_refine_ls_R_factor_all 0.1025
_refine_ls_R_factor_gt 0.0579
_refine_ls_shift/su_max 0.001
_refine_ls_shift/su_mean 0.000
_refine_ls_structure_factor_coef Fsqd
_refine_ls_weighting_details 'calc w=1/[\s^2^(Fo^2^)+(0.0625P)^2^+0.0000P] where P=(Fo^2^+2Fc^2^)/3'
_refine_ls_weighting_scheme calc
_refine_ls_wR_factor_gt 0.1120
_refine_ls_wR_factor_ref 0.1256
_reflns_number_gt 5140
_reflns_number_total 8725
_reflns_threshold_expression I>2\s(I)
_cod_data_source_file cg034068csi20030428_125821.cif
_cod_data_source_block 3j
_cod_depositor_comments
;
The following automatic conversions were performed:

'_symmetry_cell_setting' value 'Orthorhombic' changed to
'orthorhombic' according to
/home/saulius/struct/CIF-dictionaries/cif_core.dic dictionary named
'cif_core.dic' version 2.4.1 from 2010-06-29.

Automatic conversion script
Id: cif_fix_values 1715 2011-07-08 13:25:40Z adriana 
;
_cod_database_code 4505264

loop_
_symmetry_equiv_pos_as_xyz
'x, y, z'
'-x, -y, z+1/2'
'x+1/2, -y, z'
'-x+1/2, y, z+1/2'

loop_
_atom_site_label
_atom_site_type_symbol
_atom_site_fract_x
_atom_site_fract_y
_atom_site_fract_z
_atom_site_U_iso_or_equiv
_atom_site_adp_type
_atom_site_occupancy
_atom_site_symmetry_multiplicity
_atom_site_calc_flag
N1 N 0.68505(5) 0.48688(15) 0.8394(3) 0.0322(4) Uani 1 1 d
N2 N 0.77697(6) 0.36961(18) 0.9773(3) 0.0432(6) Uani 1 1 d
N3 N 0.81991(6) 0.64121(18) 0.7184(3) 0.0461(6) Uani 1 1 d
N4 N 0.71360(7) 0.67124(19) 0.6771(3) 0.0399(6) Uani 1 1 d
N5 N 0.45041(5) 0.08333(14) 0.9157(2) 0.0311(5) Uani 1 1 d
N1' N 0.33034(5) 0.03207(16) 0.3144(3) 0.0338(5) Uani 1 1 d
N2' N 0.23696(6) 0.13280(17) 0.4624(3) 0.0421(5) Uani 1 1 d
N3' N 0.19831(7) -0.14271(19) 0.2069(3) 0.0502(6) Uani 1 1 d
N4' N 0.30426(8) -0.1609(2) 0.1619(3) 0.0459(6) Uani 1 1 d
N5' N 0.55881(5) 0.45871(14) 0.4321(2) 0.0302(4) Uani 1 1 d
C1 C 0.57148(6) 0.22756(18) 0.9541(3) 0.0287(5) Uani 1 1 d
C2 C 0.53849(7) 0.28149(19) 0.8736(3) 0.0331(6) Uani 1 1 d
C3 C 0.49919(7) 0.23496(18) 0.8600(3) 0.0307(5) Uani 1 1 d
C4 C 0.48953(6) 0.13110(17) 0.9296(3) 0.0280(5) Uani 1 1 d
C5 C 0.52226(7) 0.07776(19) 1.0153(3) 0.0293(5) Uani 1 1 d
C6 C 0.56179(7) 0.12449(19) 1.0233(3) 0.0302(5) Uani 1 1 d
C7 C 0.61387(6) 0.26998(19) 0.9605(3) 0.0306(5) Uani 1 1 d
C8 C 0.62789(7) 0.3673(2) 0.9025(3) 0.0324(5) Uani 1 1 d
C9 C 0.67137(7) 0.39722(18) 0.9069(3) 0.0313(5) Uani 1 1 d
C10 C 0.72787(6) 0.51012(18) 0.8367(3) 0.0308(5) Uani 1 1 d
C11 C 0.75744(6) 0.43564(19) 0.9118(3) 0.0333(5) Uani 1 1 d
C12 C 0.74055(7) 0.60197(18) 0.7520(3) 0.0323(5) Uani 1 1 d
C13 C 0.78493(7) 0.62525(19) 0.7359(3) 0.0337(5) Uani 1 1 d
C14 C 0.41727(7) 0.1359(2) 0.8207(4) 0.0377(6) Uani 1 1 d
C15 C 0.44589(7) -0.03626(18) 0.9447(3) 0.0328(5) Uani 1 1 d
C16 C 0.43249(9) -0.0633(2) 1.1136(3) 0.0397(6) Uani 1 1 d
C17 C 0.37342(8) 0.1067(2) 0.8739(5) 0.0493(8) Uani 1 1 d
C1' C 0.43885(6) 0.30602(17) 0.4385(3) 0.0271(5) Uani 1 1 d
C2' C 0.47176(7) 0.26413(17) 0.3430(3) 0.0273(5) Uani 1 1 d
C3' C 0.51080(6) 0.31290(18) 0.3410(3) 0.0274(5) Uani 1 1 d
C4' C 0.52006(6) 0.40778(16) 0.4356(3) 0.0247(5) Uani 1 1 d
C5' C 0.48732(7) 0.44915(19) 0.5321(3) 0.0281(5) Uani 1 1 d
C6' C 0.44807(7) 0.39939(18) 0.5314(3) 0.0282(5) Uani 1 1 d
C7' C 0.39737(6) 0.25638(19) 0.4431(3) 0.0284(5) Uani 1 1 d
C8' C 0.38519(7) 0.16123(19) 0.3754(3) 0.0314(5) Uani 1 1 d
C9' C 0.34254(7) 0.12173(18) 0.3843(3) 0.0309(5) Uani 1 1 d
C10' C 0.28818(6) 0.00151(18) 0.3165(3) 0.0289(5) Uani 1 1 d
C11' C 0.25787(7) 0.07062(18) 0.3950(3) 0.0330(5) Uani 1 1 d
C12' C 0.27685(7) -0.09255(18) 0.2343(3) 0.0329(5) Uani 1 1 d
C13' C 0.23289(8) -0.12158(19) 0.2221(3) 0.0354(6) Uani 1 1 d
C14' C 0.59331(6) 0.40973(19) 0.3396(3) 0.0304(5) Uani 1 1 d
C15' C 0.56714(7) 0.5469(2) 0.5497(3) 0.0317(5) Uani 1 1 d
C16' C 0.61041(8) 0.5973(2) 0.5424(4) 0.0397(6) Uani 1 1 d
C17' C 0.61549(8) 0.3158(2) 0.4250(4) 0.0445(7) Uani 1 1 d
H4NA H 0.6860(7) 0.6513(17) 0.679(3) 0.021(6) Uiso 1 1 d
H4NB H 0.7208(8) 0.730(2) 0.620(4) 0.048(8) Uiso 1 1 d
H2 H 0.5442(6) 0.3472(18) 0.823(3) 0.026(6) Uiso 1 1 d
H3 H 0.4791(7) 0.2736(19) 0.798(3) 0.035(6) Uiso 1 1 d
H5 H 0.5180(6) 0.0104(18) 1.070(3) 0.021(6) Uiso 1 1 d
H6 H 0.5830(7) 0.0821(19) 1.078(3) 0.036(7) Uiso 1 1 d
H7 H 0.6340(6) 0.2254(16) 1.017(2) 0.012(5) Uiso 1 1 d
H8 H 0.6104(6) 0.4178(17) 0.851(3) 0.026(6) Uiso 1 1 d
H9 H 0.6897(7) 0.3407(18) 0.957(3) 0.031(6) Uiso 1 1 d
H14A H 0.4211(8) 0.115(2) 0.707(4) 0.047(8) Uiso 1 1 d
H14B H 0.4216(6) 0.2149(18) 0.826(3) 0.024(5) Uiso 1 1 d
H15A H 0.4249(7) -0.0659(18) 0.871(3) 0.030(6) Uiso 1 1 d
H15B H 0.4715(7) -0.0728(18) 0.920(3) 0.029(6) Uiso 1 1 d
H16A H 0.4337(9) -0.143(2) 1.145(4) 0.062(9) Uiso 1 1 d
H16B H 0.4043(7) -0.0396(18) 1.127(3) 0.028(6) Uiso 1 1 d
H16C H 0.4489(10) -0.018(3) 1.197(4) 0.076(10) Uiso 1 1 d
H17A H 0.3544(8) 0.150(2) 0.816(4) 0.050(8) Uiso 1 1 d
H17B H 0.3688(9) 0.131(2) 0.997(4) 0.068(10) Uiso 1 1 d
H17C H 0.3660(7) 0.026(2) 0.865(3) 0.050(7) Uiso 1 1 d
H4NC H 0.3295(9) -0.139(2) 0.159(4) 0.055(9) Uiso 1 1 d
H4ND H 0.2965(9) -0.212(3) 0.099(4) 0.062(10) Uiso 1 1 d
H2' H 0.4675(6) 0.1964(19) 0.278(3) 0.029(6) Uiso 1 1 d
H3' H 0.5314(7) 0.2764(17) 0.278(3) 0.029(6) Uiso 1 1 d
H5' H 0.4913(7) 0.5114(19) 0.599(3) 0.033(6) Uiso 1 1 d
H6' H 0.4266(7) 0.4306(19) 0.603(3) 0.040(7) Uiso 1 1 d
H7' H 0.3772(6) 0.2992(17) 0.498(3) 0.020(5) Uiso 1 1 d
H8' H 0.4065(7) 0.1171(17) 0.316(3) 0.028(6) Uiso 1 1 d
H9' H 0.3238(7) 0.1673(17) 0.446(3) 0.032(6) Uiso 1 1 d
H14C H 0.5822(7) 0.383(2) 0.233(4) 0.041(7) Uiso 1 1 d
H14D H 0.6130(6) 0.4712(18) 0.314(3) 0.031(6) Uiso 1 1 d
H15C H 0.5467(8) 0.603(2) 0.533(4) 0.052(8) Uiso 1 1 d
H15D H 0.5641(7) 0.5159(19) 0.657(3) 0.034(7) Uiso 1 1 d
H16D H 0.6150(8) 0.633(2) 0.432(4) 0.059(9) Uiso 1 1 d
H16E H 0.6117(7) 0.657(2) 0.626(3) 0.041(7) Uiso 1 1 d
H16F H 0.6316(8) 0.542(2) 0.573(4) 0.056(8) Uiso 1 1 d
H17D H 0.6368(9) 0.282(2) 0.358(4) 0.067(9) Uiso 1 1 d
H17E H 0.6274(8) 0.342(2) 0.533(3) 0.041(7) Uiso 1 1 d
H17F H 0.5965(9) 0.252(3) 0.451(4) 0.075(9) Uiso 1 1 d

loop_
_atom_site_aniso_label
_atom_site_aniso_U_11
_atom_site_aniso_U_22
_atom_site_aniso_U_33
_atom_site_aniso_U_23
_atom_site_aniso_U_13
_atom_site_aniso_U_12
N1 0.0281(9) 0.0361(11) 0.0323(12) 0.0033(10) 0.0002(8) -0.0025(8)
N2 0.0350(11) 0.0437(12) 0.0510(15) 0.0060(11) -0.0018(10) 0.0016(9)
N3 0.0350(11) 0.0565(14) 0.0468(15) 0.0038(13) 0.0001(10) -0.0055(10)
N4 0.0348(12) 0.0385(12) 0.0465(15) 0.0077(11) -0.0027(10) -0.0059(9)
N5 0.0298(9) 0.0286(9) 0.0351(13) 0.0049(10) -0.0001(9) -0.0003(7)
N1' 0.0264(9) 0.0370(10) 0.0381(13) -0.0028(10) 0.0003(9) -0.0027(8)
N2' 0.0328(10) 0.0426(12) 0.0511(14) -0.0046(11) 0.0034(10) -0.0034(9)
N3' 0.0397(12) 0.0544(14) 0.0565(16) -0.0006(13) -0.0056(11) -0.0123(10)
N4' 0.0391(13) 0.0408(13) 0.0577(17) -0.0171(12) 0.0013(12) -0.0045(10)
N5' 0.0282(9) 0.0271(9) 0.0353(12) -0.0043(9) 0.0021(9) -0.0024(7)
C1 0.0312(10) 0.0300(12) 0.0249(12) -0.0033(10) 0.0044(10) -0.0005(9)
C2 0.0332(11) 0.0267(11) 0.0394(15) 0.0025(12) 0.0046(11) -0.0006(9)
C3 0.0285(11) 0.0309(12) 0.0328(14) 0.0061(11) 0.0016(10) 0.0067(9)
C4 0.0285(10) 0.0299(11) 0.0255(13) -0.0048(11) 0.0024(9) 0.0017(8)
C5 0.0352(12) 0.0293(12) 0.0233(13) 0.0067(11) 0.0014(10) 0.0019(9)
C6 0.0270(11) 0.0378(13) 0.0259(13) 0.0039(11) 0.0001(10) 0.0036(9)
C7 0.0275(10) 0.0354(12) 0.0288(13) -0.0027(11) 0.0005(10) 0.0015(9)
C8 0.0295(11) 0.0366(13) 0.0311(14) 0.0021(12) 0.0016(10) 0.0025(10)
C9 0.0305(11) 0.0320(12) 0.0315(15) -0.0030(11) 0.0016(10) -0.0008(9)
C10 0.0312(10) 0.0293(11) 0.0319(14) -0.0045(11) -0.0023(10) -0.0010(9)
C11 0.0287(11) 0.0367(12) 0.0346(14) -0.0059(12) 0.0009(10) -0.0014(9)
C12 0.0313(12) 0.0336(12) 0.0321(15) -0.0074(11) -0.0009(10) -0.0029(9)
C13 0.0341(12) 0.0370(13) 0.0300(14) -0.0007(11) 0.0005(10) -0.0013(10)
C14 0.0321(12) 0.0314(13) 0.0495(19) 0.0053(14) -0.0043(12) 0.0038(10)
C15 0.0334(11) 0.0276(12) 0.0373(15) 0.0005(12) -0.0027(11) 0.0006(9)
C16 0.0434(15) 0.0378(15) 0.0379(17) 0.0047(13) -0.0047(12) -0.0038(12)
C17 0.0290(12) 0.0453(16) 0.074(2) 0.0177(17) -0.0089(14) -0.0002(11)
C1' 0.0274(10) 0.0250(10) 0.0289(13) 0.0020(10) -0.0010(10) 0.0011(8)
C2' 0.0308(10) 0.0237(10) 0.0273(13) -0.0042(11) -0.0020(10) 0.0003(8)
C3' 0.0233(10) 0.0303(11) 0.0288(13) -0.0025(11) 0.0022(10) 0.0056(8)
C4' 0.0269(10) 0.0216(10) 0.0256(12) 0.0048(10) -0.0007(9) 0.0019(7)
C5' 0.0348(12) 0.0223(11) 0.0271(13) -0.0029(11) -0.0029(10) -0.0010(9)
C6' 0.0286(11) 0.0301(12) 0.0260(13) -0.0018(11) 0.0034(10) 0.0052(9)
C7' 0.0245(9) 0.0331(12) 0.0276(13) 0.0006(11) 0.0014(10) 0.0025(9)
C8' 0.0270(10) 0.0344(12) 0.0330(14) -0.0021(11) -0.0025(10) -0.0015(9)
C9' 0.0299(11) 0.0312(12) 0.0316(14) 0.0015(11) 0.0000(10) 0.0020(9)
C10' 0.0287(10) 0.0305(11) 0.0276(14) 0.0000(10) 0.0000(10) -0.0009(9)
C11' 0.0293(11) 0.0308(11) 0.0389(15) 0.0013(11) -0.0013(10) -0.0057(9)
C12' 0.0305(12) 0.0330(12) 0.0351(15) 0.0020(12) -0.0036(10) -0.0044(9)
C13' 0.0409(13) 0.0323(12) 0.0329(15) -0.0015(11) -0.0005(11) -0.0053(10)
C14' 0.0274(11) 0.0292(12) 0.0346(15) -0.0005(12) 0.0030(10) -0.0047(9)
C15' 0.0327(12) 0.0303(13) 0.0320(15) 0.0004(11) -0.0019(10) -0.0008(10)
C16' 0.0366(13) 0.0341(14) 0.0484(18) -0.0080(14) 0.0015(12) -0.0062(11)
C17' 0.0338(12) 0.0333(13) 0.066(2) 0.0015(15) -0.0006(15) 0.0030(10)

loop_
_atom_type_symbol
_atom_type_description
_atom_type_scat_dispersion_real
_atom_type_scat_dispersion_imag
_atom_type_scat_source
C C 0.0033 0.0016 'International Tables Vol C Tables 4.2.6.8 and 6.1.1.4'
H H 0.0000 0.0000 'International Tables Vol C Tables 4.2.6.8 and 6.1.1.4'
N N 0.0061 0.0033 'International Tables Vol C Tables 4.2.6.8 and 6.1.1.4'

loop_
_geom_angle_atom_site_label_1
_geom_angle_atom_site_label_2
_geom_angle_atom_site_label_3
_geom_angle
C9 N1 C10 120.37(19)
C12 N4 H4NA 116.5(13)
C12 N4 H4NB 125.2(16)
H4NA N4 H4NB 118(2)
C4 N5 C14 121.23(18)
C4 N5 C15 119.01(18)
C14 N5 C15 116.23(18)
C9' N1' C10' 120.5(2)
C12' N4' H4NC 116.2(19)
C12' N4' H4ND 122(2)
H4NC N4' H4ND 119(3)
C4' N5' C15' 118.10(18)
C4' N5' C14' 120.30(18)
C15' N5' C14' 120.21(18)
C6 C1 C2 116.00(19)
C6 C1 C7 120.2(2)
C2 C1 C7 123.7(2)
C3 C2 C1 122.2(2)
C3 C2 H2 119.8(14)
C1 C2 H2 117.9(14)
C2 C3 C4 121.7(2)
C2 C3 H3 117.5(14)
C4 C3 H3 120.7(14)
N5 C4 C3 122.24(19)
N5 C4 C5 121.3(2)
C3 C4 C5 116.5(2)
C6 C5 C4 120.8(2)
C6 C5 H5 117.6(12)
C4 C5 H5 121.7(12)
C5 C6 C1 122.8(2)
C5 C6 H6 116.6(14)
C1 C6 H6 120.5(14)
C8 C7 C1 127.3(2)
C8 C7 H7 116.1(11)
C1 C7 H7 116.5(11)
C7 C8 C9 122.2(2)
C7 C8 H8 122.3(13)
C9 C8 H8 115.4(13)
N1 C9 C8 121.7(2)
N1 C9 H9 123.9(12)
C8 C9 H9 114.2(12)
C12 C10 N1 117.33(19)
C12 C10 C11 121.98(19)
N1 C10 C11 120.6(2)
N2 C11 C10 172.1(2)
N4 C12 C10 123.1(2)
N4 C12 C13 117.4(2)
C10 C12 C13 119.4(2)
N3 C13 C12 177.6(3)
N5 C14 C17 114.4(2)
N5 C14 H14A 108.4(15)
C17 C14 H14A 109.6(16)
N5 C14 H14B 107.5(12)
C17 C14 H14B 110.5(12)
H14A C14 H14B 106(2)
N5 C15 C16 113.2(2)
N5 C15 H15A 108.9(13)
C16 C15 H15A 108.1(14)
N5 C15 H15B 109.6(13)
C16 C15 H15B 110.2(14)
H15A C15 H15B 106.6(19)
C15 C16 H16A 116.3(17)
C15 C16 H16B 108.3(14)
H16A C16 H16B 107(2)
C15 C16 H16C 111.5(18)
H16A C16 H16C 109(2)
H16B C16 H16C 104(2)
C14 C17 H17A 109.0(17)
C14 C17 H17B 110.0(16)
H17A C17 H17B 104(2)
C14 C17 H17C 115.0(14)
H17A C17 H17C 111(2)
H17B C17 H17C 108(2)
C6' C1' C2' 116.21(19)
C6' C1' C7' 120.7(2)
C2' C1' C7' 123.1(2)
C3' C2' C1' 121.9(2)
C3' C2' H2' 118.1(12)
C1' C2' H2' 119.9(12)
C2' C3' C4' 121.7(2)
C2' C3' H3' 115.8(13)
C4' C3' H3' 122.3(13)
N5' C4' C5' 121.3(2)
N5' C4' C3' 122.27(18)
C5' C4' C3' 116.43(19)
C6' C5' C4' 121.0(2)
C6' C5' H5' 118.0(13)
C4' C5' H5' 121.1(13)
C5' C6' C1' 122.8(2)
C5' C6' H6' 117.5(14)
C1' C6' H6' 119.7(14)
C8' C7' C1' 127.5(2)
C8' C7' H7' 118.4(12)
C1' C7' H7' 114.1(12)
C7' C8' C9' 122.4(2)
C7' C8' H8' 117.9(12)
C9' C8' H8' 119.6(12)
N1' C9' C8' 122.6(2)
N1' C9' H9' 122.2(13)
C8' C9' H9' 115.2(13)
C12' C10' N1' 117.8(2)
C12' C10' C11' 121.89(19)
N1' C10' C11' 120.2(2)
N2' C11' C10' 173.0(2)
N4' C12' C10' 123.9(2)
N4' C12' C13' 116.8(2)
C10' C12' C13' 119.3(2)
N3' C13' C12' 177.4(3)
N5' C14' C17' 114.1(2)
N5' C14' H14C 108.8(14)
C17' C14' H14C 109.8(14)
N5' C14' H14D 106.8(13)
C17' C14' H14D 111.2(12)
H14C C14' H14D 106(2)
N5' C15' C16' 115.5(2)
N5' C15' H15C 107.1(17)
C16' C15' H15C 109.9(16)
N5' C15' H15D 108.3(14)
C16' C15' H15D 106.3(13)
H15C C15' H15D 110(2)
C15' C16' H16D 109.5(15)
C15' C16' H16E 107.4(14)
H16D C16' H16E 108(2)
C15' C16' H16F 110.3(15)
H16D C16' H16F 115(2)
H16E C16' H16F 107(2)
C14' C17' H17D 112.1(18)
C14' C17' H17E 110.5(14)
H17D C17' H17E 112(2)
C14' C17' H17F 113.1(17)
H17D C17' H17F 103(2)
H17E C17' H17F 106(2)

loop_
_geom_bond_atom_site_label_1
_geom_bond_atom_site_label_2
_geom_bond_distance
N1 C9 1.295(3)
N1 C10 1.398(3)
N2 C11 1.149(3)
N3 C13 1.144(3)
N4 C12 1.352(3)
N4 H4NA 0.91(2)
N4 H4NB 0.89(3)
N5 C4 1.382(3)
N5 C14 1.465(3)
N5 C15 1.471(3)
N1' C9' 1.289(3)
N1' C10' 1.398(3)
N2' C11' 1.150(3)
N3' C13' 1.142(3)
N4' C12' 1.345(3)
N4' H4NC 0.85(3)
N4' H4ND 0.85(3)
N5' C4' 1.383(3)
N5' C15' 1.468(3)
N5' C14' 1.468(3)
C1 C6 1.405(3)
C1 C2 1.408(3)
C1 C7 1.450(3)
C2 C3 1.381(3)
C2 H2 0.92(2)
C3 C4 1.415(3)
C3 H3 0.94(2)
C4 C5 1.420(3)
C5 C6 1.386(3)
C5 H5 0.94(2)
C6 H6 0.96(2)
C7 C8 1.347(3)
C7 H7 0.961(19)
C8 C9 1.437(3)
C8 H8 0.93(2)
C9 H9 0.99(2)
C10 C12 1.374(3)
C10 C11 1.446(3)
C12 C13 1.453(3)
C14 C17 1.512(4)
C14 H14A 0.98(3)
C14 H14B 0.97(2)
C15 C16 1.501(4)
C15 H15A 0.98(2)
C15 H15B 0.95(2)
C16 H16A 1.00(3)
C16 H16B 0.95(2)
C16 H16C 1.03(3)
C17 H17A 0.93(3)
C17 H17B 1.08(3)
C17 H17C 1.01(3)
C1' C6' 1.397(3)
C1' C2' 1.411(3)
C1' C7' 1.456(3)
C2' C3' 1.380(3)
C2' H2' 0.99(2)
C3' C4' 1.420(3)
C3' H3' 0.95(2)
C4' C5' 1.410(3)
C5' C6' 1.391(3)
C5' H5' 0.94(2)
C6' H6' 0.98(3)
C7' C8' 1.337(3)
C7' H7' 0.94(2)
C8' C9' 1.446(3)
C8' H8' 0.99(2)
C9' H9' 0.96(2)
C10' C12' 1.373(3)
C10' C11' 1.435(3)
C12' C13' 1.452(3)
C14' C17' 1.514(4)
C14' H14C 1.01(3)
C14' H14D 1.00(2)
C15' C16' 1.513(3)
C15' H15C 0.95(3)
C15' H15D 0.97(3)
C16' H16D 1.03(3)
C16' H16E 1.00(3)
C16' H16F 0.99(3)
C17' H17D 0.97(3)
C17' H17E 1.02(3)
C17' H17F 1.01(3)

loop_
_geom_torsion_atom_site_label_1
_geom_torsion_atom_site_label_2
_geom_torsion_atom_site_label_3
_geom_torsion_atom_site_label_4
_geom_torsion
C6 C1 C2 C3 -1.5(4)
C7 C1 C2 C3 175.2(2)
C1 C2 C3 C4 1.5(4)
C14 N5 C4 C3 3.0(4)
C15 N5 C4 C3 161.1(2)
C14 N5 C4 C5 -177.0(2)
C15 N5 C4 C5 -19.0(3)
C2 C3 C4 N5 -179.5(2)
C2 C3 C4 C5 0.5(3)
N5 C4 C5 C6 177.6(2)
C3 C4 C5 C6 -2.5(3)
C4 C5 C6 C1 2.6(4)
C2 C1 C6 C5 -0.5(4)
C7 C1 C6 C5 -177.4(2)
C6 C1 C7 C8 -178.9(3)
C2 C1 C7 C8 4.5(4)
C1 C7 C8 C9 -175.9(2)
C10 N1 C9 C8 -175.8(2)
C7 C8 C9 N1 174.4(2)
C9 N1 C10 C12 174.9(2)
C9 N1 C10 C11 -1.2(3)
C12 C10 C11 N2 -180(100)
N1 C10 C11 N2 -4(2)
N1 C10 C12 N4 2.2(3)
C11 C10 C12 N4 178.2(2)
N1 C10 C12 C13 -175.6(2)
C11 C10 C12 C13 0.4(3)
N4 C12 C13 N3 -91(6)
C10 C12 C13 N3 87(6)
C4 N5 C14 C17 -153.7(2)
C15 N5 C14 C17 47.7(3)
C4 N5 C15 C16 95.7(3)
C14 N5 C15 C16 -105.2(3)
C6' C1' C2' C3' -0.2(3)
C7' C1' C2' C3' 180.0(2)
C1' C2' C3' C4' 0.3(3)
C15' N5' C4' C5' 9.1(3)
C14' N5' C4' C5' 175.7(2)
C15' N5' C4' C3' -172.0(2)
C14' N5' C4' C3' -5.4(3)
C2' C3' C4' N5' -178.7(2)
C2' C3' C4' C5' 0.3(3)
N5' C4' C5' C6' 178.1(2)
C3' C4' C5' C6' -0.9(3)
C4' C5' C6' C1' 0.9(4)
C2' C1' C6' C5' -0.4(3)
C7' C1' C6' C5' 179.4(2)
C6' C1' C7' C8' -172.3(2)
C2' C1' C7' C8' 7.5(4)
C1' C7' C8' C9' -178.1(2)
C10' N1' C9' C8' -175.3(2)
C7' C8' C9' N1' 177.4(2)
C9' N1' C10' C12' 177.4(2)
C9' N1' C10' C11' 0.8(4)
C12' C10' C11' N2' -179(100)
N1' C10' C11' N2' -3(2)
N1' C10' C12' N4' 4.9(4)
C11' C10' C12' N4' -178.6(2)
N1' C10' C12' C13' -174.7(2)
C11' C10' C12' C13' 1.8(4)
N4' C12' C13' N3' -81(6)
C10' C12' C13' N3' 99(6)
C4' N5' C14' C17' -80.6(3)
C15' N5' C14' C17' 85.8(3)
C4' N5' C15' C16' 178.5(2)
C14' N5' C15' C16' 11.9(3)
